data_1533598
loop_
_publ_author_name
'Gulay, L.D.'
'Olekseyuk, I.D.'

_publ_section_title
;
 Crystal structures of the compounds Ni3 Te2, Ni3-d Te2 (d = 0.12) and
 Ni1.29 Te
;
_journal_name_full 'Journal of Alloys Compd.'
_journal_page_first 131
_journal_page_last 138
_journal_volume 376
_journal_year 2004
_chemical_formula_sum 'Ni1.297 Te'
_space_group_IT_number 26
_symmetry_space_group_name_Hall 'P 2c -2'
_symmetry_space_group_name_H-M 'P m c 21'
_cell_angle_alpha 90
_cell_angle_beta 90
_cell_angle_gamma 90
_cell_formula_units_Z 8
_cell_length_a 3.9089
_cell_length_b 6.8627
_cell_length_c 12.34
_cell_volume 331.028
_citation_journal_id_ASTM JALCEU
_cod_data_source_file Gulay_JALCEU_2004_1530.cif
_cod_data_source_block Ni1.297Te1
_cod_original_formula_sum 'Ni1.297 Te1'
_cod_database_code 1533598

loop_
_symmetry_equiv_pos_as_xyz
x,y,z
-x,-y,z+1/2
-x,y,z
x,-y,z+1/2

loop_
_atom_site_label
_atom_site_type_symbol
_atom_site_fract_x
_atom_site_fract_y
_atom_site_fract_z
_atom_site_occupancy
_atom_site_U_iso_or_equiv
Ni6 Ni 0.5 0.185 0.4422 1 0.0
Ni3 Ni 0.5 0.167 0.6551 1 0.0
Ni5 Ni 0 0.664 0.048 1 0.0
Ni4 Ni 0 0.66 0.854 0.57 0.0
Te1 Te 0 0.0192 0 1 0.0
Te2 Te 0.5 0.4573 0.9937 1 0.0
Te3 Te 0 0.6737 0.2567 1 0.0
Ni2 Ni 0.5 0.157 0.8581 1 0.0
Ni1 Ni 0 0.699 0.643 0.62 0.0
Te4 Te 0.5 0.1761 0.2491 1 0.0
